data_7127463
loop_
_publ_author_name
'Xiang, Min'
'Li, Chen-Yi'
'Song, Xiang-Jia'
'Zou, Ying'
'Huang, Zhi-Cheng'
'Li, Xia'
'Tian, Fang'
'Wang, Li-Xin'

_publ_section_title
;
 Organocatalytic and enantioselective [4+2] cyclization between
 hydroxymaleimides and <i>ortho</i>-hydroxyphenyl <i>para</i>-quinone
 methide-selective preparation of chiral hemiketals.
;
_journal_issue 94
_journal_name_full 'Chemical communications (Cambridge, England)'
_journal_page_first 14825
_journal_page_last 14828
_journal_paper_doi 10.1039/d0cc06777f
_journal_volume 56
_journal_year 2020
_chemical_formula_moiety 'C33 H37 N O5, C0.7 H0.7 Cl1.55, C0.3 H0.3 Cl1.45'
_chemical_formula_sum 'C34 H38 Cl3 N O5'
_chemical_formula_weight 647.00
_space_group_crystal_system triclinic
_space_group_IT_number 2
_space_group_name_Hall '-P 1'
_space_group_name_H-M_alt 'P -1'
_atom_sites_solution_hydrogens mixed
_atom_sites_solution_primary direct
_audit_creation_date 2019-09-11
_audit_creation_method
;
Olex2 1.2
(compiled 2018.05.29 svn.r3508 for OlexSys, GUI svn.r5506)
;
_audit_update_record
;
2020-03-18 deposited with the CCDC.	2020-10-29 downloaded from the CCDC.
;
_cell_angle_alpha 98.879(6)
_cell_angle_beta 105.364(6)
_cell_angle_gamma 95.484(6)
_cell_formula_units_Z 2
_cell_length_a 10.5380(6)
_cell_length_b 12.9179(10)
_cell_length_c 13.0658(9)
_cell_measurement_reflns_used 2830
_cell_measurement_temperature 293(2)
_cell_measurement_theta_max 70.6750
_cell_measurement_theta_min 4.4870
_cell_volume 1677.0(2)
_computing_cell_refinement 'CrysAlisPro 1.171.40.53 (Rigaku OD, 2019)'
_computing_data_collection 'CrysAlisPro 1.171.40.53 (Rigaku OD, 2019)'
_computing_data_reduction 'CrysAlisPro 1.171.40.53 (Rigaku OD, 2019)'
_computing_molecular_graphics 'Olex2 (Dolomanov et al., 2009)'
_computing_publication_material 'Olex2 (Dolomanov et al., 2009)'
_computing_structure_refinement 'ShelXL (Sheldrick, 2015)'
_computing_structure_solution 'ShelXS (Sheldrick, 2008)'
_diffrn_ambient_temperature 293(2)
_diffrn_detector 'CCD plate'
_diffrn_detector_area_resol_mean 16.2312
_diffrn_detector_type Eos
_diffrn_measured_fraction_theta_full 0.999
_diffrn_measured_fraction_theta_max 0.999
_diffrn_measurement_details
;
List of Runs (angles in degrees, time in seconds):

  # Type    Start    End  Width  t~exp~   \w     \q     \k     \f   Frames
#--------------------------------------------------------------------------
  1  \w   -108.00 -32.00   1.00    1.00    --  -33.50 178.00 150.00   76
  2  \w    -62.00  36.00   1.00    1.00    --  -33.50  77.00 120.00   98
  3  \w    -46.00   0.00   1.00    1.00    --  -33.50 -19.00  90.00   46
  4  \w    -86.00 -60.00   1.00    1.00    --  -33.50 -57.00  30.00   26
  5  \w     57.00 109.00   1.00    1.00    --   36.47 178.00  30.00   52
  6  \w     57.00 109.00   1.00    1.00    --   36.47 178.00 120.00   52
  7  \w     18.00 107.00   1.00    1.00    --   36.47  37.00-120.00   89
  8  \w    -33.00  18.00   1.00    1.00    --   36.47 -77.00 -30.00   51
  9  \w     36.00  65.00   1.00    1.00    --   36.47 -77.00 -30.00   29
 10  \w    -34.00  47.00   1.00    1.00    --   36.47 -37.00  60.00   81
 11  \w     58.00  91.00   1.00    1.00    --   36.47 178.00  90.00   33
 12  \w     68.00  94.00   1.00    1.00    --   36.47 178.00   0.00   26
 13  \w     40.00 100.00   1.00    1.00    --   36.47-140.00-122.00   60
 14  \w    103.00 128.00   1.00    5.50    --  108.00 -45.00 150.00   25
 15  \w     39.00  90.00   1.00    5.50    --  108.00 -45.00 150.00   51
 16  \w     46.00  72.00   1.00    5.50    --  108.00 -61.00 120.00   26
 17  \w     39.00 114.00   1.00    5.50    --  108.00 -45.00 -30.00   75
 18  \w     64.00 169.00   1.00    5.50    --  108.00  15.00-150.00  105
 19  \w     38.00 120.00   1.00    5.50    --  108.00 -45.00  60.00   82
 20  \w     64.00 111.00   1.00    5.50    --  108.00-111.00-150.00   47
 21  \w    120.00 176.00   1.00    5.50    --  108.00  61.00  90.00   56
 22  \w     37.00 111.00   1.00    5.50    --  108.00-111.00 -30.00   74
 23  \w     88.00 121.00   1.00    5.50    --  108.00  45.00   0.00   33
 24  \w    116.00 165.00   1.00    5.50    --  108.00  61.00  30.00   49
 25  \w     46.00 110.00   1.00    5.50    --  108.00 -94.00  90.00   64
 26  \w     61.00 103.00   1.00    5.50    --  108.00-111.00  60.00   42
 27  \w     96.00 153.00   1.00    5.50    --  108.00  45.00 120.00   57
 28  \w     97.00 126.00   1.00    5.50    --  108.00  45.00  90.00   29
 29  \w     69.00 140.00   1.00    5.50    --  108.00 178.00   0.00   71
 30  \w     41.00  85.00   1.00    5.50    --  108.00 -61.00 -60.00   44
;
_diffrn_measurement_device 'four-circle diffractometer'
_diffrn_measurement_device_type 'Xcalibur, Eos, Gemini'
_diffrn_measurement_method '\w scans'
_diffrn_orient_matrix_type 'CrysAlisPro convention (1999,Acta A55,543-557)'
_diffrn_orient_matrix_UB_11 -0.0669125000
_diffrn_orient_matrix_UB_12 -0.0073482000
_diffrn_orient_matrix_UB_13 -0.1214847000
_diffrn_orient_matrix_UB_21 -0.0235141000
_diffrn_orient_matrix_UB_22 -0.1216385000
_diffrn_orient_matrix_UB_23 -0.0151017000
_diffrn_orient_matrix_UB_31 -0.1357816000
_diffrn_orient_matrix_UB_32 0.0049762000
_diffrn_orient_matrix_UB_33 0.0225429000
_diffrn_radiation_monochromator graphite
_diffrn_radiation_probe x-ray
_diffrn_radiation_type CuK\a
_diffrn_radiation_wavelength 1.54184
_diffrn_reflns_av_R_equivalents 0.0401
_diffrn_reflns_av_unetI/netI 0.0539
_diffrn_reflns_Laue_measured_fraction_full 0.999
_diffrn_reflns_Laue_measured_fraction_max 0.999
_diffrn_reflns_limit_h_max 9
_diffrn_reflns_limit_h_min -12
_diffrn_reflns_limit_k_max 15
_diffrn_reflns_limit_k_min -14
_diffrn_reflns_limit_l_max 15
_diffrn_reflns_limit_l_min -15
_diffrn_reflns_number 11890
_diffrn_reflns_point_group_measured_fraction_full 0.999
_diffrn_reflns_point_group_measured_fraction_max 0.999
_diffrn_reflns_theta_full 67.062
_diffrn_reflns_theta_max 67.062
_diffrn_reflns_theta_min 3.571
_diffrn_source 'fine-focus sealed X-ray tube'
_diffrn_source_type 'Enhance (Cu) X-ray Source'
_exptl_absorpt_coefficient_mu 2.802
_exptl_absorpt_correction_T_max 1.00000
_exptl_absorpt_correction_T_min 0.81539
_exptl_absorpt_correction_type multi-scan
_exptl_absorpt_process_details
;
CrysAlisPro 1.171.40.53 (Rigaku Oxford Diffraction, 2019)
Empirical absorption correction using spherical harmonics,
 implemented in SCALE3 ABSPACK scaling algorithm.
;
_exptl_crystal_colour colourless
_exptl_crystal_colour_primary colourless
_exptl_crystal_density_diffrn 1.281
_exptl_crystal_description prism
_exptl_crystal_F_000 680
_exptl_crystal_size_max 0.22
_exptl_crystal_size_mid 0.14
_exptl_crystal_size_min 0.1
_refine_diff_density_max 0.440
_refine_diff_density_min -0.471
_refine_diff_density_rms 0.062
_refine_ls_extinction_method none
_refine_ls_goodness_of_fit_ref 1.039
_refine_ls_hydrogen_treatment mixed
_refine_ls_matrix_type full
_refine_ls_number_parameters 411
_refine_ls_number_reflns 6004
_refine_ls_number_restraints 0
_refine_ls_restrained_S_all 1.039
_refine_ls_R_factor_all 0.0934
_refine_ls_R_factor_gt 0.0716
_refine_ls_shift/su_max 0.000
_refine_ls_shift/su_mean 0.000
_refine_ls_structure_factor_coef Fsqd
_refine_ls_weighting_details 'w=1/[\s^2^(Fo^2^)+(0.1136P)^2^+0.4778P] where P=(Fo^2^+2Fc^2^)/3'
_refine_ls_weighting_scheme calc
_refine_ls_wR_factor_gt 0.1933
_refine_ls_wR_factor_ref 0.2204
_reflns_Friedel_coverage 0.000
_reflns_number_gt 4283
_reflns_number_total 6004
_reflns_threshold_expression 'I > 2\s(I)'
_cod_data_source_file d0cc06777f2.cif
_cod_data_source_block 201909219
_cod_database_code 7127463
_shelx_shelxl_version_number 2014/7
_chemical_oxdiff_formula C20H20O4b
_shelx_space_group_comment
;
The symmetry employed for this shelxl refinement is uniquely defined
by the following loop, which should always be used as a source of
symmetry information in preference to the above space-group names.
They are only intended as comments.
;
_shelx_estimated_absorpt_t_max 0.767
_shelx_estimated_absorpt_t_min 0.578
_reflns_odcompleteness_completeness 99.93
_reflns_odcompleteness_iscentric 1
_reflns_odcompleteness_theta 66.97
_olex2_refinement_description
;
1. Fixed Uiso
 At 1.2 times of:
  All C(H) groups, All C(H,H) groups
 At 1.5 times of:
  All C(H,H,H) groups, All O(H) groups
2. Uiso/Uaniso restraints and constraints
Uanis(Cl2) = Uanis(Cl2A)
Uanis(C34) = Uanis(C34A)
Uanis(Cl1) = Uanis(Cl1A)
Uanis(Cl3) = Uanis(Cl3A)
3. Others
 Sof(C34A)=Sof(H34A)=Sof(Cl1A)=Sof(Cl2A)=1-FVAR(1)
 Sof(C34)=Sof(H34)=Sof(Cl1)=Sof(Cl2)=FVAR(1)
 Sof(Cl3A)=1-FVAR(2)
 Sof(Cl3)=FVAR(2)
4.a Riding coordinates:
 O5(H5a)
4.b Ternary CH refined with riding coordinates:
 C5(H5), C34(H34), C34A(H34A)
4.c Secondary CH2 refined with riding coordinates:
 C12(H12a,H12b)
4.d Aromatic/amide H refined with riding coordinates:
 C8(H8), C9(H9), C10(H10), C11(H11), C15(H15), C16(H16), C17(H17), C18(H18),
 C19(H19), C21(H21), C25(H25)
4.e Idealised Me refined as rotating group:
 C13(H13a,H13b,H13c), C27(H27a,H27b,H27c), C28(H28a,H28b,H28c), C29(H29a,H29b,
 H29c), C31(H31a,H31b,H31c), C32(H32a,H32b,H32c), C33(H33a,H33b,H33c)
4.f Idealised tetrahedral OH refined as rotating group:
 O2(H2)
;
_olex2_submission_special_instructions 'No special instructions were received'
_oxdiff_exptl_absorpt_empirical_details
;
Empirical correction (ABSPACK) includes:
- Absorption correction using spherical harmonics
- Frame scaling
;
_oxdiff_exptl_absorpt_empirical_full_max 1.256
_oxdiff_exptl_absorpt_empirical_full_min 0.847

loop_
_space_group_symop_operation_xyz
'x, y, z'
'-x, -y, -z'

loop_
_atom_site_label
_atom_site_type_symbol
_atom_site_fract_x
_atom_site_fract_y
_atom_site_fract_z
_atom_site_U_iso_or_equiv
_atom_site_adp_type
_atom_site_occupancy
_atom_site_site_symmetry_order
_atom_site_calc_flag
_atom_site_refinement_flags_posn
_atom_site_refinement_flags_adp
_atom_site_refinement_flags_occupancy
_atom_site_disorder_assembly
_atom_site_disorder_group
C1 C 0.5626(3) 0.9253(2) 0.3508(2) 0.0410(6) Uani 1 1 d . . . . .
C2 C 0.4421(3) 0.8568(2) 0.3641(2) 0.0397(6) Uani 1 1 d . . . . .
C3 C 0.4013(3) 0.7663(2) 0.2637(2) 0.0391(6) Uani 1 1 d . . . . .
C4 C 0.4749(3) 0.8068(2) 0.1889(2) 0.0426(6) Uani 1 1 d . . . . .
C5 C 0.4553(3) 0.6630(2) 0.2946(2) 0.0438(6) Uani 1 1 d . . . . .
H5 H 0.4073 0.6048 0.2353 0.053 Uiso 1 1 calc R . . . .
C6 C 0.4131(3) 0.6434(3) 0.3925(3) 0.0527(7) Uani 1 1 d . . . . .
C7 C 0.4277(3) 0.7289(3) 0.4741(3) 0.0536(7) Uani 1 1 d . . . . .
C8 C 0.3925(4) 0.7196(4) 0.5681(3) 0.0777(12) Uani 1 1 d . . . . .
H8 H 0.4027 0.7786 0.6220 0.093 Uiso 1 1 calc R . . . .
C9 C 0.3423(5) 0.6215(6) 0.5794(5) 0.1015(19) Uani 1 1 d . . . . .
H9 H 0.3206 0.6134 0.6425 0.122 Uiso 1 1 calc R . . . .
C10 C 0.3236(4) 0.5351(5) 0.4987(6) 0.1003(19) Uani 1 1 d . . . . .
H10 H 0.2876 0.4693 0.5068 0.120 Uiso 1 1 calc R . . . .
C11 C 0.3584(4) 0.5455(3) 0.4046(4) 0.0767(12) Uani 1 1 d . . . . .
H11 H 0.3450 0.4868 0.3498 0.092 Uiso 1 1 calc R . . . .
C12 C 0.2503(3) 0.7400(2) 0.2085(2) 0.0471(6) Uani 1 1 d . . . . .
H12A H 0.2335 0.6710 0.1619 0.057 Uiso 1 1 calc R . . . .
H12B H 0.2063 0.7338 0.2642 0.057 Uiso 1 1 calc R . . . .
C13 C 0.1851(4) 0.8173(3) 0.1417(3) 0.0700(10) Uani 1 1 d . . . . .
H13A H 0.2221 0.8203 0.0824 0.105 Uiso 1 1 calc GR . . . .
H13B H 0.2009 0.8863 0.1862 0.105 Uiso 1 1 calc GR . . . .
H13C H 0.0911 0.7939 0.1144 0.105 Uiso 1 1 calc GR . . . .
C14 C 0.6613(3) 0.9471(2) 0.2022(2) 0.0462(6) Uani 1 1 d . . . . .
C15 C 0.7786(4) 0.9098(3) 0.2061(4) 0.0722(10) Uani 1 1 d . . . . .
H15 H 0.7982 0.8509 0.2369 0.087 Uiso 1 1 calc R . . . .
C16 C 0.8689(4) 0.9614(5) 0.1632(4) 0.0955(15) Uani 1 1 d . . . . .
H16 H 0.9503 0.9376 0.1668 0.115 Uiso 1 1 calc R . . . .
C17 C 0.8398(5) 1.0452(4) 0.1166(4) 0.0907(14) Uani 1 1 d . . . . .
H17 H 0.8998 1.0778 0.0864 0.109 Uiso 1 1 calc R . . . .
C18 C 0.7232(6) 1.0821(5) 0.1135(5) 0.1080(18) Uani 1 1 d . . . . .
H18 H 0.7044 1.1412 0.0827 0.130 Uiso 1 1 calc R . . . .
C19 C 0.6323(5) 1.0330(4) 0.1555(4) 0.0857(13) Uani 1 1 d . . . . .
H19 H 0.5517 1.0580 0.1522 0.103 Uiso 1 1 calc R . . . .
C20 C 0.6040(3) 0.6600(2) 0.3083(2) 0.0409(6) Uani 1 1 d . . . . .
C21 C 0.6404(3) 0.5988(2) 0.2264(2) 0.0441(6) Uani 1 1 d . . . . .
H21 H 0.5740 0.5640 0.1650 0.053 Uiso 1 1 calc R . . . .
C22 C 0.7718(3) 0.5874(2) 0.2322(2) 0.0438(6) Uani 1 1 d . . . . .
C23 C 0.8688(3) 0.6403(2) 0.3265(2) 0.0473(6) Uani 1 1 d . . . . .
C24 C 0.8379(3) 0.7069(2) 0.4095(2) 0.0439(6) Uani 1 1 d . . . . .
C25 C 0.7038(3) 0.7140(2) 0.3988(2) 0.0427(6) Uani 1 1 d . . . . .
H25 H 0.6805 0.7560 0.4536 0.051 Uiso 1 1 calc R . . . .
C26 C 0.8076(3) 0.5210(3) 0.1388(3) 0.0560(8) Uani 1 1 d . . . . .
C27 C 0.6844(4) 0.4801(4) 0.0421(4) 0.0866(14) Uani 1 1 d . . . . .
H27A H 0.6202 0.4376 0.0641 0.130 Uiso 1 1 calc GR . . . .
H27B H 0.7096 0.4381 -0.0146 0.130 Uiso 1 1 calc GR . . . .
H27C H 0.6462 0.5391 0.0162 0.130 Uiso 1 1 calc GR . . . .
C28 C 0.8704(6) 0.4261(4) 0.1744(4) 0.1004(16) Uani 1 1 d . . . . .
H28A H 0.9464 0.4502 0.2362 0.151 Uiso 1 1 calc GR . . . .
H28B H 0.8978 0.3884 0.1165 0.151 Uiso 1 1 calc GR . . . .
H28C H 0.8067 0.3799 0.1930 0.151 Uiso 1 1 calc GR . . . .
C29 C 0.9019(4) 0.5897(4) 0.0975(3) 0.0844(13) Uani 1 1 d . . . . .
H29A H 0.8574 0.6446 0.0683 0.127 Uiso 1 1 calc GR . . . .
H29B H 0.9285 0.5468 0.0422 0.127 Uiso 1 1 calc GR . . . .
H29C H 0.9790 0.6209 0.1561 0.127 Uiso 1 1 calc GR . . . .
C30 C 0.9458(3) 0.7703(3) 0.5101(3) 0.0621(8) Uani 1 1 d . . . . .
C31 C 1.0133(5) 0.6947(5) 0.5800(3) 0.0887(13) Uani 1 1 d . . . . .
H31A H 0.9476 0.6529 0.6011 0.133 Uiso 1 1 calc GR . . . .
H31B H 1.0781 0.7350 0.6434 0.133 Uiso 1 1 calc GR . . . .
H31C H 1.0564 0.6489 0.5393 0.133 Uiso 1 1 calc GR . . . .
C32 C 1.0492(4) 0.8412(4) 0.4780(4) 0.0929(14) Uani 1 1 d . . . . .
H32A H 1.1037 0.7979 0.4471 0.139 Uiso 1 1 calc GR . . . .
H32B H 1.1040 0.8897 0.5409 0.139 Uiso 1 1 calc GR . . . .
H32C H 1.0043 0.8803 0.4260 0.139 Uiso 1 1 calc GR . . . .
C33 C 0.8848(4) 0.8448(4) 0.5812(4) 0.0936(16) Uani 1 1 d . . . . .
H33A H 0.8377 0.8912 0.5391 0.140 Uiso 1 1 calc GR . . . .
H33B H 0.9542 0.8860 0.6408 0.140 Uiso 1 1 calc GR . . . .
H33C H 0.8243 0.8038 0.6080 0.140 Uiso 1 1 calc GR . . . .
N1 N 0.5671(2) 0.89608(18) 0.24641(18) 0.0412(5) Uani 1 1 d . . . . .
O1 O 0.6381(2) 0.99371(18) 0.41844(18) 0.0581(6) Uani 1 1 d . . . . .
O2 O 0.3405(2) 0.91829(17) 0.36527(17) 0.0513(5) Uani 1 1 d . . . . .
H2 H 0.3573 0.9571 0.4245 0.077 Uiso 1 1 calc GR . . . .
O3 O 0.4860(2) 0.82707(17) 0.46603(15) 0.0482(5) Uani 1 1 d . . . . .
O4 O 0.4619(2) 0.76915(19) 0.09662(17) 0.0601(6) Uani 1 1 d . . . . .
O5 O 0.9983(2) 0.6243(2) 0.3340(2) 0.0719(7) Uani 1 1 d . . . . .
H5A H 1.0628 0.6402 0.3294 0.48(11) Uiso 1 1 d R . . . .
C34 C 0.3139(11) 0.2362(8) 0.1836(10) 0.116(3) Uani 0.698(4) 1 d . . P A 1
H34 H 0.3713 0.2587 0.2579 0.140 Uiso 0.698(4) 1 calc R . P A 1
C34A C 0.262(3) 0.201(2) 0.110(2) 0.116(3) Uani 0.302(4) 1 d . . P A 2
H34A H 0.2462 0.1632 0.0357 0.140 Uiso 0.302(4) 1 calc R . P A 2
Cl1 Cl 0.1665(4) 0.2945(3) 0.1660(3) 0.1212(10) Uani 0.698(4) 1 d . . P A 1
Cl1A Cl 0.1530(10) 0.2565(8) 0.1247(7) 0.1212(10) Uani 0.302(4) 1 d . . P A 2
Cl2 Cl 0.4024(3) 0.2474(3) 0.0937(3) 0.1387(13) Uani 0.698(4) 1 d . . P A 1
Cl2A Cl 0.4227(9) 0.3037(7) 0.1580(8) 0.1387(13) Uani 0.302(4) 1 d . . P A 2
Cl3 Cl 0.253(2) 0.1086(12) 0.161(2) 0.1211(12) Uani 0.157(12) 1 d . . P A 1
Cl3A Cl 0.3035(5) 0.11016(18) 0.2136(5) 0.1211(12) Uani 0.843(12) 1 d . . P A 2

loop_
_atom_site_aniso_label
_atom_site_aniso_U_11
_atom_site_aniso_U_22
_atom_site_aniso_U_33
_atom_site_aniso_U_23
_atom_site_aniso_U_13
_atom_site_aniso_U_12
C1 0.0409(13) 0.0379(13) 0.0442(14) 0.0014(11) 0.0161(11) 0.0044(11)
C2 0.0362(13) 0.0456(14) 0.0410(13) 0.0065(11) 0.0174(11) 0.0084(11)
C3 0.0350(13) 0.0431(13) 0.0402(13) 0.0042(10) 0.0154(10) 0.0033(10)
C4 0.0384(13) 0.0469(14) 0.0416(14) 0.0041(11) 0.0135(11) 0.0023(11)
C5 0.0330(13) 0.0386(13) 0.0572(16) 0.0021(11) 0.0138(12) 0.0012(10)
C6 0.0340(14) 0.0561(17) 0.078(2) 0.0293(15) 0.0231(14) 0.0089(12)
C7 0.0412(15) 0.072(2) 0.0597(18) 0.0292(16) 0.0235(14) 0.0164(14)
C8 0.062(2) 0.125(4) 0.073(2) 0.054(2) 0.0381(19) 0.031(2)
C9 0.075(3) 0.154(5) 0.120(4) 0.094(4) 0.056(3) 0.041(3)
C10 0.060(2) 0.115(4) 0.164(5) 0.101(4) 0.051(3) 0.022(3)
C11 0.0468(18) 0.067(2) 0.128(4) 0.048(2) 0.029(2) 0.0077(16)
C12 0.0368(14) 0.0537(16) 0.0487(15) 0.0045(12) 0.0120(12) 0.0044(12)
C13 0.0502(18) 0.079(2) 0.076(2) 0.0237(19) 0.0030(16) 0.0127(17)
C14 0.0461(15) 0.0502(15) 0.0443(14) 0.0068(12) 0.0206(12) -0.0015(12)
C15 0.055(2) 0.086(3) 0.089(3) 0.036(2) 0.0325(19) 0.0159(18)
C16 0.058(2) 0.139(4) 0.106(3) 0.032(3) 0.046(2) 0.017(3)
C17 0.086(3) 0.106(3) 0.089(3) 0.026(3) 0.046(2) -0.020(3)
C18 0.128(5) 0.099(4) 0.134(5) 0.067(3) 0.074(4) 0.017(3)
C19 0.091(3) 0.082(3) 0.117(4) 0.055(3) 0.059(3) 0.030(2)
C20 0.0347(13) 0.0385(13) 0.0507(14) 0.0070(11) 0.0156(11) 0.0034(10)
C21 0.0370(13) 0.0403(13) 0.0508(15) 0.0032(11) 0.0094(11) 0.0026(11)
C22 0.0379(14) 0.0448(14) 0.0504(15) 0.0078(12) 0.0161(12) 0.0066(11)
C23 0.0331(13) 0.0570(16) 0.0539(16) 0.0130(13) 0.0141(12) 0.0083(12)
C24 0.0365(13) 0.0497(15) 0.0449(14) 0.0109(11) 0.0103(11) 0.0034(11)
C25 0.0392(14) 0.0431(14) 0.0470(14) 0.0061(11) 0.0160(11) 0.0049(11)
C26 0.0450(16) 0.0631(19) 0.0589(18) -0.0006(14) 0.0179(14) 0.0134(14)
C27 0.069(2) 0.102(3) 0.077(3) -0.029(2) 0.025(2) 0.013(2)
C28 0.124(4) 0.085(3) 0.107(4) 0.012(3) 0.048(3) 0.058(3)
C29 0.068(2) 0.116(4) 0.068(2) 0.003(2) 0.034(2) -0.005(2)
C30 0.0419(16) 0.077(2) 0.0557(18) -0.0002(16) 0.0038(14) 0.0022(15)
C31 0.071(3) 0.123(4) 0.062(2) 0.021(2) -0.0025(19) 0.020(3)
C32 0.062(2) 0.097(3) 0.100(3) -0.001(3) 0.012(2) -0.026(2)
C33 0.063(2) 0.117(4) 0.070(3) -0.032(2) -0.003(2) 0.008(2)
N1 0.0426(12) 0.0416(11) 0.0402(11) 0.0051(9) 0.0164(9) 0.0010(9)
O1 0.0570(13) 0.0566(12) 0.0547(12) -0.0106(10) 0.0244(10) -0.0119(10)
O2 0.0462(11) 0.0586(12) 0.0507(11) 0.0010(9) 0.0181(9) 0.0179(9)
O3 0.0493(11) 0.0593(12) 0.0386(10) 0.0101(8) 0.0162(8) 0.0085(9)
O4 0.0627(13) 0.0722(14) 0.0398(11) -0.0064(10) 0.0209(10) -0.0086(11)
O5 0.0356(11) 0.108(2) 0.0695(15) 0.0026(14) 0.0151(10) 0.0183(12)
C34 0.119(8) 0.114(7) 0.144(8) 0.057(7) 0.058(7) 0.041(6)
C34A 0.119(8) 0.114(7) 0.144(8) 0.057(7) 0.058(7) 0.041(6)
Cl1 0.1341(16) 0.141(3) 0.117(2) 0.0360(18) 0.059(2) 0.071(2)
Cl1A 0.1341(16) 0.141(3) 0.117(2) 0.0360(18) 0.059(2) 0.071(2)
Cl2 0.1460(18) 0.157(3) 0.180(3) 0.094(2) 0.111(2) 0.063(2)
Cl2A 0.1460(18) 0.157(3) 0.180(3) 0.094(2) 0.111(2) 0.063(2)
Cl3 0.151(2) 0.0959(10) 0.154(3) 0.0524(14) 0.083(2) 0.0433(13)
Cl3A 0.151(2) 0.0959(10) 0.154(3) 0.0524(14) 0.083(2) 0.0433(13)

loop_
_atom_type_symbol
_atom_type_description
_atom_type_scat_dispersion_real
_atom_type_scat_dispersion_imag
_atom_type_scat_source
C C 0.0181 0.0091 'International Tables Vol C Tables 4.2.6.8 and 6.1.1.4'
H H 0.0000 0.0000 'International Tables Vol C Tables 4.2.6.8 and 6.1.1.4'
Cl Cl 0.3639 0.7018 'International Tables Vol C Tables 4.2.6.8 and 6.1.1.4'
N N 0.0311 0.0180 'International Tables Vol C Tables 4.2.6.8 and 6.1.1.4'
O O 0.0492 0.0322 'International Tables Vol C Tables 4.2.6.8 and 6.1.1.4'

loop_
_geom_angle_atom_site_label_1
_geom_angle_atom_site_label_2
_geom_angle_atom_site_label_3
_geom_angle
_geom_angle_site_symmetry_1
_geom_angle_site_symmetry_3
_geom_angle_publ_flag
N1 C1 C2 107.7(2) . . ?
O1 C1 C2 126.7(2) . . ?
O1 C1 N1 125.7(3) . . ?
C1 C2 C3 104.6(2) . . ?
O2 C2 C1 109.1(2) . . ?
O2 C2 C3 111.2(2) . . ?
O2 C2 O3 109.0(2) . . ?
O3 C2 C1 105.8(2) . . ?
O3 C2 C3 116.7(2) . . ?
C2 C3 C5 110.2(2) . . ?
C4 C3 C2 103.1(2) . . ?
C4 C3 C5 108.3(2) . . ?
C4 C3 C12 111.5(2) . . ?
C12 C3 C2 114.7(2) . . ?
C12 C3 C5 108.7(2) . . ?
N1 C4 C3 109.1(2) . . ?
O4 C4 C3 127.1(3) . . ?
O4 C4 N1 123.7(3) . . ?
C3 C5 H5 106.6 . . ?
C6 C5 C3 107.1(2) . . ?
C6 C5 H5 106.6 . . ?
C6 C5 C20 113.3(2) . . ?
C20 C5 C3 116.2(2) . . ?
C20 C5 H5 106.6 . . ?
C7 C6 C5 117.6(3) . . ?
C7 C6 C11 118.1(3) . . ?
C11 C6 C5 124.3(4) . . ?
C6 C7 C8 122.3(4) . . ?
C6 C7 O3 119.5(3) . . ?
O3 C7 C8 118.1(4) . . ?
C7 C8 H8 120.8 . . ?
C9 C8 C7 118.4(5) . . ?
C9 C8 H8 120.8 . . ?
C8 C9 H9 119.6 . . ?
C8 C9 C10 120.8(4) . . ?
C10 C9 H9 119.6 . . ?
C9 C10 H10 119.9 . . ?
C9 C10 C11 120.3(4) . . ?
C11 C10 H10 119.9 . . ?
C6 C11 C10 120.0(5) . . ?
C6 C11 H11 120.0 . . ?
C10 C11 H11 120.0 . . ?
C3 C12 H12A 108.0 . . ?
C3 C12 H12B 108.0 . . ?
H12A C12 H12B 107.2 . . ?
C13 C12 C3 117.4(3) . . ?
C13 C12 H12A 108.0 . . ?
C13 C12 H12B 108.0 . . ?
C12 C13 H13A 109.5 . . ?
C12 C13 H13B 109.5 . . ?
C12 C13 H13C 109.5 . . ?
H13A C13 H13B 109.5 . . ?
H13A C13 H13C 109.5 . . ?
H13B C13 H13C 109.5 . . ?
C15 C14 C19 120.3(3) . . ?
C15 C14 N1 120.1(3) . . ?
C19 C14 N1 119.7(3) . . ?
C14 C15 H15 120.5 . . ?
C14 C15 C16 118.9(4) . . ?
C16 C15 H15 120.5 . . ?
C15 C16 H16 119.7 . . ?
C17 C16 C15 120.7(4) . . ?
C17 C16 H16 119.7 . . ?
C16 C17 H17 120.0 . . ?
C16 C17 C18 120.1(4) . . ?
C18 C17 H17 120.0 . . ?
C17 C18 H18 119.8 . . ?
C17 C18 C19 120.5(5) . . ?
C19 C18 H18 119.8 . . ?
C14 C19 C18 119.5(4) . . ?
C14 C19 H19 120.2 . . ?
C18 C19 H19 120.2 . . ?
C21 C20 C5 118.0(2) . . ?
C21 C20 C25 118.5(2) . . ?
C25 C20 C5 123.5(2) . . ?
C20 C21 H21 118.6 . . ?
C22 C21 C20 122.8(3) . . ?
C22 C21 H21 118.6 . . ?
C21 C22 C23 116.8(3) . . ?
C21 C22 C26 121.0(3) . . ?
C23 C22 C26 122.2(2) . . ?
C22 C23 C24 122.6(3) . . ?
O5 C23 C22 116.5(3) . . ?
O5 C23 C24 121.0(3) . . ?
C23 C24 C30 122.5(3) . . ?
C25 C24 C23 117.5(3) . . ?
C25 C24 C30 120.0(3) . . ?
C20 C25 C24 121.7(3) . . ?
C20 C25 H25 119.2 . . ?
C24 C25 H25 119.2 . . ?
C22 C26 C27 111.4(3) . . ?
C28 C26 C22 110.8(3) . . ?
C28 C26 C27 108.4(4) . . ?
C28 C26 C29 110.5(4) . . ?
C29 C26 C22 109.7(3) . . ?
C29 C26 C27 105.9(3) . . ?
C26 C27 H27A 109.5 . . ?
C26 C27 H27B 109.5 . . ?
C26 C27 H27C 109.5 . . ?
H27A C27 H27B 109.5 . . ?
H27A C27 H27C 109.5 . . ?
H27B C27 H27C 109.5 . . ?
C26 C28 H28A 109.5 . . ?
C26 C28 H28B 109.5 . . ?
C26 C28 H28C 109.5 . . ?
H28A C28 H28B 109.5 . . ?
H28A C28 H28C 109.5 . . ?
H28B C28 H28C 109.5 . . ?
C26 C29 H29A 109.5 . . ?
C26 C29 H29B 109.5 . . ?
C26 C29 H29C 109.5 . . ?
H29A C29 H29B 109.5 . . ?
H29A C29 H29C 109.5 . . ?
H29B C29 H29C 109.5 . . ?
C31 C30 C24 110.2(3) . . ?
C31 C30 C32 110.8(4) . . ?
C31 C30 C33 107.0(4) . . ?
C32 C30 C24 111.3(3) . . ?
C33 C30 C24 111.1(3) . . ?
C33 C30 C32 106.2(4) . . ?
C30 C31 H31A 109.5 . . ?
C30 C31 H31B 109.5 . . ?
C30 C31 H31C 109.5 . . ?
H31A C31 H31B 109.5 . . ?
H31A C31 H31C 109.5 . . ?
H31B C31 H31C 109.5 . . ?
C30 C32 H32A 109.5 . . ?
C30 C32 H32B 109.5 . . ?
C30 C32 H32C 109.5 . . ?
H32A C32 H32B 109.5 . . ?
H32A C32 H32C 109.5 . . ?
H32B C32 H32C 109.5 . . ?
C30 C33 H33A 109.5 . . ?
C30 C33 H33B 109.5 . . ?
C30 C33 H33C 109.5 . . ?
H33A C33 H33B 109.5 . . ?
H33A C33 H33C 109.5 . . ?
H33B C33 H33C 109.5 . . ?
C1 N1 C4 113.1(2) . . ?
C1 N1 C14 123.7(2) . . ?
C4 N1 C14 123.1(2) . . ?
C2 O2 H2 109.5 . . ?
C7 O3 C2 115.6(2) . . ?
C23 O5 H5A 151.8 . . ?
Cl1 C34 H34 110.7 . . ?
Cl2 C34 H34 110.7 . . ?
Cl2 C34 Cl1 117.8(6) . . ?
Cl3 C34 H34 110.7 . . ?
Cl3 C34 Cl1 100.9(10) . . ?
Cl3 C34 Cl2 105.4(9) . . ?
Cl1A C34A H34A 112.6 . . ?
Cl1A C34A Cl2A 107.4(16) . . ?
Cl1A C34A Cl3A 110.4(15) . . ?
Cl2A C34A H34A 112.6 . . ?
Cl3A C34A H34A 112.6 . . ?
Cl3A C34A Cl2A 100.6(13) . . ?

loop_
_geom_bond_atom_site_label_1
_geom_bond_atom_site_label_2
_geom_bond_distance
_geom_bond_site_symmetry_2
_geom_bond_publ_flag
C1 C2 1.542(4) . ?
C1 N1 1.373(4) . ?
C1 O1 1.202(4) . ?
C2 C3 1.551(4) . ?
C2 O2 1.394(3) . ?
C2 O3 1.414(3) . ?
C3 C4 1.520(4) . ?
C3 C5 1.568(4) . ?
C3 C12 1.542(4) . ?
C4 N1 1.404(4) . ?
C4 O4 1.195(3) . ?
C5 H5 0.9800 . ?
C5 C6 1.510(4) . ?
C5 C20 1.535(4) . ?
C6 C7 1.377(5) . ?
C6 C11 1.388(5) . ?
C7 C8 1.393(5) . ?
C7 O3 1.387(4) . ?
C8 H8 0.9300 . ?
C8 C9 1.371(8) . ?
C9 H9 0.9300 . ?
C9 C10 1.372(8) . ?
C10 H10 0.9300 . ?
C10 C11 1.395(7) . ?
C11 H11 0.9300 . ?
C12 H12A 0.9700 . ?
C12 H12B 0.9700 . ?
C12 C13 1.521(5) . ?
C13 H13A 0.9600 . ?
C13 H13B 0.9600 . ?
C13 H13C 0.9600 . ?
C14 C15 1.361(5) . ?
C14 C19 1.368(5) . ?
C14 N1 1.431(3) . ?
C15 H15 0.9300 . ?
C15 C16 1.393(6) . ?
C16 H16 0.9300 . ?
C16 C17 1.343(8) . ?
C17 H17 0.9300 . ?
C17 C18 1.353(8) . ?
C18 H18 0.9300 . ?
C18 C19 1.376(6) . ?
C19 H19 0.9300 . ?
C20 C21 1.390(4) . ?
C20 C25 1.392(4) . ?
C21 H21 0.9300 . ?
C21 C22 1.390(4) . ?
C22 C23 1.404(4) . ?
C22 C26 1.533(4) . ?
C23 C24 1.405(4) . ?
C23 O5 1.379(4) . ?
C24 C25 1.396(4) . ?
C24 C30 1.546(4) . ?
C25 H25 0.9300 . ?
C26 C27 1.535(5) . ?
C26 C28 1.525(6) . ?
C26 C29 1.526(5) . ?
C27 H27A 0.9600 . ?
C27 H27B 0.9600 . ?
C27 H27C 0.9600 . ?
C28 H28A 0.9600 . ?
C28 H28B 0.9600 . ?
C28 H28C 0.9600 . ?
C29 H29A 0.9600 . ?
C29 H29B 0.9600 . ?
C29 H29C 0.9600 . ?
C30 C31 1.536(6) . ?
C30 C32 1.540(6) . ?
C30 C33 1.536(5) . ?
C31 H31A 0.9600 . ?
C31 H31B 0.9600 . ?
C31 H31C 0.9600 . ?
C32 H32A 0.9600 . ?
C32 H32B 0.9600 . ?
C32 H32C 0.9600 . ?
C33 H33A 0.9600 . ?
C33 H33B 0.9600 . ?
C33 H33C 0.9600 . ?
O2 H2 0.8200 . ?
O5 H5A 0.7115 . ?
C34 H34 0.9800 . ?
C34 Cl1 1.766(10) . ?
C34 Cl2 1.697(10) . ?
C34 Cl3 1.662(19) . ?
C34A H34A 0.9800 . ?
C34A Cl1A 1.45(3) . ?
C34A Cl2A 1.94(3) . ?
C34A Cl3A 1.91(2) . ?

loop_
_geom_hbond_atom_site_label_D
_geom_hbond_atom_site_label_H
_geom_hbond_atom_site_label_A
_geom_hbond_distance_DH
_geom_hbond_distance_HA
_geom_hbond_distance_DA
_geom_hbond_angle_DHA
_geom_hbond_site_symmetry_A
O2 H2 O1 0.82 2.04 2.820(3) 159.0 2_676

loop_
_geom_torsion_atom_site_label_1
_geom_torsion_atom_site_label_2
_geom_torsion_atom_site_label_3
_geom_torsion_atom_site_label_4
_geom_torsion
_geom_torsion_site_symmetry_1
_geom_torsion_site_symmetry_2
_geom_torsion_site_symmetry_3
_geom_torsion_site_symmetry_4
_geom_torsion_publ_flag
C1 C2 C3 C4 -14.9(3) . . . . ?
C1 C2 C3 C5 100.6(2) . . . . ?
C1 C2 C3 C12 -136.3(2) . . . . ?
C1 C2 O3 C7 -148.1(2) . . . . ?
C2 C1 N1 C4 -7.5(3) . . . . ?
C2 C1 N1 C14 176.0(2) . . . . ?
C2 C3 C4 N1 11.3(3) . . . . ?
C2 C3 C4 O4 -170.8(3) . . . . ?
C2 C3 C5 C6 51.1(3) . . . . ?
C2 C3 C5 C20 -76.6(3) . . . . ?
C2 C3 C12 C13 74.5(3) . . . . ?
C3 C2 O3 C7 -32.2(3) . . . . ?
C3 C4 N1 C1 -2.6(3) . . . . ?
C3 C4 N1 C14 173.9(2) . . . . ?
C3 C5 C6 C7 -44.0(3) . . . . ?
C3 C5 C6 C11 134.7(3) . . . . ?
C3 C5 C20 C21 -104.4(3) . . . . ?
C3 C5 C20 C25 76.4(3) . . . . ?
C4 C3 C5 C6 163.2(2) . . . . ?
C4 C3 C5 C20 35.5(3) . . . . ?
C4 C3 C12 C13 -42.3(4) . . . . ?
C5 C3 C4 N1 -105.5(2) . . . . ?
C5 C3 C4 O4 72.4(4) . . . . ?
C5 C3 C12 C13 -161.6(3) . . . . ?
C5 C6 C7 C8 -179.8(3) . . . . ?
C5 C6 C7 O3 -3.3(4) . . . . ?
C5 C6 C11 C10 179.4(3) . . . . ?
C5 C20 C21 C22 -177.7(3) . . . . ?
C5 C20 C25 C24 178.3(3) . . . . ?
C6 C5 C20 C21 131.0(3) . . . . ?
C6 C5 C20 C25 -48.2(4) . . . . ?
C6 C7 C8 C9 0.4(5) . . . . ?
C6 C7 O3 C2 44.6(4) . . . . ?
C7 C6 C11 C10 -1.9(5) . . . . ?
C7 C8 C9 C10 -1.9(7) . . . . ?
C8 C7 O3 C2 -138.7(3) . . . . ?
C8 C9 C10 C11 1.4(7) . . . . ?
C9 C10 C11 C6 0.5(7) . . . . ?
C11 C6 C7 C8 1.4(5) . . . . ?
C11 C6 C7 O3 177.9(3) . . . . ?
C12 C3 C4 N1 134.9(2) . . . . ?
C12 C3 C4 O4 -47.1(4) . . . . ?
C12 C3 C5 C6 -75.4(3) . . . . ?
C12 C3 C5 C20 156.8(2) . . . . ?
C14 C15 C16 C17 -1.4(8) . . . . ?
C15 C14 C19 C18 -0.6(7) . . . . ?
C15 C14 N1 C1 91.9(4) . . . . ?
C15 C14 N1 C4 -84.2(4) . . . . ?
C15 C16 C17 C18 1.8(9) . . . . ?
C16 C17 C18 C19 -1.6(9) . . . . ?
C17 C18 C19 C14 1.0(9) . . . . ?
C19 C14 C15 C16 0.8(6) . . . . ?
C19 C14 N1 C1 -88.4(4) . . . . ?
C19 C14 N1 C4 95.5(4) . . . . ?
C20 C5 C6 C7 85.4(3) . . . . ?
C20 C5 C6 C11 -95.9(4) . . . . ?
C20 C21 C22 C23 0.7(4) . . . . ?
C20 C21 C22 C26 -178.7(3) . . . . ?
C21 C20 C25 C24 -0.9(4) . . . . ?
C21 C22 C23 C24 -3.7(4) . . . . ?
C21 C22 C23 O5 176.9(3) . . . . ?
C21 C22 C26 C27 4.3(5) . . . . ?
C21 C22 C26 C28 -116.5(4) . . . . ?
C21 C22 C26 C29 121.2(3) . . . . ?
C22 C23 C24 C25 4.3(4) . . . . ?
C22 C23 C24 C30 -176.2(3) . . . . ?
C23 C22 C26 C27 -175.1(3) . . . . ?
C23 C22 C26 C28 64.2(4) . . . . ?
C23 C22 C26 C29 -58.2(4) . . . . ?
C23 C24 C25 C20 -1.9(4) . . . . ?
C23 C24 C30 C31 -67.4(4) . . . . ?
C23 C24 C30 C32 55.9(5) . . . . ?
C23 C24 C30 C33 174.1(4) . . . . ?
C25 C20 C21 C22 1.5(4) . . . . ?
C25 C24 C30 C31 112.1(3) . . . . ?
C25 C24 C30 C32 -124.5(4) . . . . ?
C25 C24 C30 C33 -6.3(5) . . . . ?
C26 C22 C23 C24 175.7(3) . . . . ?
C26 C22 C23 O5 -3.8(4) . . . . ?
C30 C24 C25 C20 178.6(3) . . . . ?
N1 C1 C2 C3 14.2(3) . . . . ?
N1 C1 C2 O2 -104.9(2) . . . . ?
N1 C1 C2 O3 138.0(2) . . . . ?
N1 C14 C15 C16 -179.5(4) . . . . ?
N1 C14 C19 C18 179.7(5) . . . . ?
O1 C1 C2 C3 -167.3(3) . . . . ?
O1 C1 C2 O2 73.7(4) . . . . ?
O1 C1 C2 O3 -43.4(4) . . . . ?
O1 C1 N1 C4 173.9(3) . . . . ?
O1 C1 N1 C14 -2.6(5) . . . . ?
O2 C2 C3 C4 102.7(2) . . . . ?
O2 C2 C3 C5 -141.8(2) . . . . ?
O2 C2 C3 C12 -18.8(3) . . . . ?
O2 C2 O3 C7 94.8(3) . . . . ?
O3 C2 C3 C4 -131.4(2) . . . . ?
O3 C2 C3 C5 -16.0(3) . . . . ?
O3 C2 C3 C12 107.1(3) . . . . ?
O3 C7 C8 C9 -176.1(3) . . . . ?
O4 C4 N1 C1 179.3(3) . . . . ?
O4 C4 N1 C14 -4.2(5) . . . . ?
O5 C23 C24 C25 -176.3(3) . . . . ?
O5 C23 C24 C30 3.3(5) . . . . ?
